data_1514373
loop_
_publ_author_name
'Sharma, Hemant'
'Guadalupe, Hern\'andez J.'
'Narayanan, Jayanthi'
'Hofeld, Herbert'
'Pandiyan, Thangarasu'
'Singh, Narinder'

_publ_section_title
;
 Pyridyl- and benzimidazole-based ruthenium(iii) complex for selective
 chloride recognition through fluorescence spectroscopy
;
_journal_issue 16
_journal_name_full 'Analytical Methods'
_journal_page_first 3880
_journal_paper_doi 10.1039/c3ay40434j
_journal_volume 5
_journal_year 2013
_chemical_formula_moiety 'C37 H34 Cl N3 O2 P Ru, F6 P, 2(C H4 O)'
_chemical_formula_sum 'C39 H42 Cl F6 N3 O4 P2 Ru'
_chemical_formula_weight 929.22
_chemical_name_systematic
;

?

;
_space_group_IT_number 2
_symmetry_cell_setting triclinic
_symmetry_space_group_name_Hall '-P 1'
_symmetry_space_group_name_H-M 'P -1'
_atom_sites_solution_hydrogens geom
_atom_sites_solution_primary direct
_atom_sites_solution_secondary difmap
_audit_creation_method SHELXL-97
_cell_angle_alpha 88.423(2)
_cell_angle_beta 79.612(2)
_cell_angle_gamma 67.580(2)
_cell_formula_units_Z 2
_cell_length_a 10.2059(15)
_cell_length_b 12.2904(18)
_cell_length_c 16.590(2)
_cell_measurement_reflns_used 5406
_cell_measurement_temperature 100(2)
_cell_measurement_theta_max 28.29
_cell_measurement_theta_min 2.24
_cell_volume 1890.2(5)
_computing_cell_refinement 'Bruker SAINT'
_computing_data_collection 'Bruker SMART'
_computing_data_reduction 'Bruker SAINT'
_computing_molecular_graphics 'Bruker SHELXTL'
_computing_publication_material 'Bruker SHELXTL'
_computing_structure_refinement 'SHELXL-97 (Sheldrick, 1997)'
_computing_structure_solution 'SHELXS-97 (Sheldrick, 1990)'
_diffrn_ambient_temperature 100(2)
_diffrn_measured_fraction_theta_full 0.988
_diffrn_measured_fraction_theta_max 0.988
_diffrn_measurement_device_type 'CCD area detector'
_diffrn_measurement_method 'phi and omega scans'
_diffrn_radiation_monochromator graphite
_diffrn_radiation_source 'fine-focus sealed tube'
_diffrn_radiation_type MoK\a
_diffrn_radiation_wavelength 0.71073
_diffrn_reflns_av_R_equivalents 0.0229
_diffrn_reflns_av_sigmaI/netI 0.0342
_diffrn_reflns_limit_h_max 12
_diffrn_reflns_limit_h_min -12
_diffrn_reflns_limit_k_max 14
_diffrn_reflns_limit_k_min -14
_diffrn_reflns_limit_l_max 19
_diffrn_reflns_limit_l_min -19
_diffrn_reflns_number 13314
_diffrn_reflns_theta_full 25.00
_diffrn_reflns_theta_max 25.00
_diffrn_reflns_theta_min 1.25
_exptl_absorpt_coefficient_mu 0.647
_exptl_absorpt_correction_T_max 0.77
_exptl_absorpt_correction_T_min 0.74
_exptl_absorpt_correction_type multi-scan
_exptl_absorpt_process_details SADABS
_exptl_crystal_colour red
_exptl_crystal_density_diffrn 1.633
_exptl_crystal_density_method 'not measured'
_exptl_crystal_description 'rectangular prism'
_exptl_crystal_F_000 948
_exptl_crystal_size_max 0.49
_exptl_crystal_size_mid 0.44
_exptl_crystal_size_min 0.42
_refine_diff_density_max 1.271
_refine_diff_density_min -0.877
_refine_diff_density_rms 0.113
_refine_ls_extinction_method none
_refine_ls_goodness_of_fit_ref 1.037
_refine_ls_hydrogen_treatment mixed
_refine_ls_matrix_type full
_refine_ls_number_parameters 514
_refine_ls_number_reflns 6568
_refine_ls_number_restraints 17
_refine_ls_restrained_S_all 1.037
_refine_ls_R_factor_all 0.0523
_refine_ls_R_factor_gt 0.0502
_refine_ls_shift/su_max 0.002
_refine_ls_shift/su_mean 0.000
_refine_ls_structure_factor_coef Fsqd
_refine_ls_weighting_details 'calc w=1/[\s^2^(Fo^2^)+(0.0478P)^2^+13.5066P] where P=(Fo^2^+2Fc^2^)/3'
_refine_ls_weighting_scheme calc
_refine_ls_wR_factor_gt 0.1298
_refine_ls_wR_factor_ref 0.1330
_reflns_number_gt 6322
_reflns_number_total 6568
_reflns_threshold_expression >2sigma(I)
_cod_data_source_file c3ay40434j.txt
_cod_data_source_block 70herbm
_cod_depositor_comments
;
The following automatic conversions were performed:

'_symmetry_cell_setting' value 'Triclinic' changed to 'triclinic'
according to
/usr/data/users/saulius/automatic-downloads/retrospective/RSC/lib/dictionaries/cif_core.dic
dictionary named 'cif_core.dic' version 2.4.2 from 2011-04-26.

Automatic conversion script
Id: cif_fix_values 2281 2013-09-26 08:29:07Z andrius 
;
_cod_original_sg_symbol_H-M P-1
_cod_database_code 1514373

loop_
_symmetry_equiv_pos_as_xyz
'x, y, z'
'-x, -y, -z'

loop_
_atom_site_label
_atom_site_type_symbol
_atom_site_fract_x
_atom_site_fract_y
_atom_site_fract_z
_atom_site_U_iso_or_equiv
_atom_site_adp_type
_atom_site_occupancy
_atom_site_symmetry_multiplicity
_atom_site_calc_flag
_atom_site_refinement_flags
Ru1 Ru 0.61481(4) 0.69920(3) 0.68081(2) 0.01243(12) Uani 1 1 d .
P1 P 0.54333(12) 0.61965(10) 0.80096(7) 0.0148(2) Uani 1 1 d .
Cl1 Cl 0.37641(11) 0.74408(10) 0.64992(7) 0.0168(2) Uani 1 1 d .
N1 N 0.8114(4) 0.6836(3) 0.7076(2) 0.0157(8) Uani 1 1 d .
N2 N 0.6561(4) 0.8225(3) 0.5865(2) 0.0162(8) Uani 1 1 d .
N3 N 0.6890(4) 0.5402(3) 0.6107(2) 0.0154(8) Uani 1 1 d .
O1 O 0.5514(3) 0.8592(3) 0.74891(19) 0.0168(7) Uani 1 1 d .
O2 O 0.7351(4) 0.6466(3) 0.4312(2) 0.0222(7) Uani 1 1 d .
C1 C 0.9408(5) 0.5962(4) 0.6812(3) 0.0207(10) Uani 1 1 d .
H1 H 0.9453 0.5348 0.6460 0.025 Uiso 1 1 calc R
C2 C 1.0666(5) 0.5921(5) 0.7032(3) 0.0238(11) Uani 1 1 d .
H2 H 1.1554 0.5285 0.6840 0.029 Uiso 1 1 calc R
C3 C 1.0615(5) 0.6819(5) 0.7536(3) 0.0254(11) Uani 1 1 d .
H3 H 1.1465 0.6809 0.7700 0.030 Uiso 1 1 calc R
C4 C 0.9306(5) 0.7731(4) 0.7795(3) 0.0214(10) Uani 1 1 d .
H4 H 0.9245 0.8365 0.8135 0.026 Uiso 1 1 calc R
C5 C 0.8078(5) 0.7714(4) 0.7556(3) 0.0173(10) Uani 1 1 d .
C6 C 0.6655(5) 0.8698(4) 0.7849(3) 0.0207(10) Uani 1 1 d .
H6A H 0.6404 0.8695 0.8454 0.025 Uiso 1 1 calc R
H6B H 0.6737 0.9459 0.7707 0.025 Uiso 1 1 calc R
C7 C 0.4882(5) 0.9545(4) 0.6972(3) 0.0191(10) Uani 1 1 d .
H7A H 0.4739 1.0306 0.7234 0.023 Uiso 1 1 calc R
H7B H 0.3929 0.9570 0.6899 0.023 Uiso 1 1 calc R
C8 C 0.5857(5) 0.9361(4) 0.6157(3) 0.0176(10) Uani 1 1 d .
C9 C 0.5969(5) 1.0316(4) 0.5729(3) 0.0213(10) Uani 1 1 d .
H9 H 0.5447 1.1096 0.5957 0.026 Uiso 1 1 calc R
C10 C 0.6853(6) 1.0115(5) 0.4966(3) 0.0244(11) Uani 1 1 d .
H10 H 0.6952 1.0751 0.4658 0.029 Uiso 1 1 calc R
C11 C 0.7590(5) 0.8960(4) 0.4662(3) 0.0211(10) Uani 1 1 d .
H11 H 0.8201 0.8798 0.4138 0.025 Uiso 1 1 calc R
C12 C 0.7437(5) 0.8046(4) 0.5120(3) 0.0177(10) Uani 1 1 d .
C13 C 0.8218(5) 0.6799(4) 0.4764(3) 0.0208(10) Uani 1 1 d .
H13A H 0.9128 0.6733 0.4397 0.025 Uiso 1 1 calc R
H13B H 0.8467 0.6253 0.5213 0.025 Uiso 1 1 calc R
C14 C 0.6123(5) 0.6350(4) 0.4831(3) 0.0187(10) Uani 1 1 d .
H14A H 0.5466 0.6256 0.4491 0.022 Uiso 1 1 calc R
H14B H 0.5586 0.7067 0.5193 0.022 Uiso 1 1 calc R
C15 C 0.6639(5) 0.5289(4) 0.5340(3) 0.0167(9) Uani 1 1 d .
C16 C 0.7008(5) 0.4197(4) 0.4957(3) 0.0216(10) Uani 1 1 d .
H16 H 0.6801 0.4154 0.4426 0.026 Uiso 1 1 calc R
C17 C 0.7669(5) 0.3171(5) 0.5337(3) 0.0248(11) Uani 1 1 d .
H17 H 0.7893 0.2421 0.5084 0.030 Uiso 1 1 calc R
C18 C 0.7993(5) 0.3272(4) 0.6095(3) 0.0211(10) Uani 1 1 d .
H18 H 0.8478 0.2589 0.6371 0.025 Uiso 1 1 calc R
C19 C 0.7602(5) 0.4379(4) 0.6447(3) 0.0172(9) Uani 1 1 d .
H19 H 0.7850 0.4430 0.6966 0.021 Uiso 1 1 calc R
C20 C 0.3590(5) 0.6972(4) 0.8587(3) 0.0177(10) Uani 1 1 d .
C21 C 0.3043(5) 0.6377(5) 0.9196(3) 0.0228(10) Uani 1 1 d .
H21 H 0.3586 0.5572 0.9272 0.027 Uiso 1 1 calc R
C22 C 0.1713(5) 0.6950(5) 0.9691(3) 0.0259(11) Uani 1 1 d .
H22 H 0.1354 0.6536 1.0108 0.031 Uiso 1 1 calc R
C23 C 0.0899(5) 0.8121(5) 0.9586(3) 0.0266(11) Uani 1 1 d .
H23 H -0.0016 0.8509 0.9925 0.032 Uiso 1 1 calc R
C24 C 0.1430(5) 0.8720(5) 0.8982(3) 0.0264(11) Uani 1 1 d .
H24 H 0.0875 0.9522 0.8904 0.032 Uiso 1 1 calc R
C25 C 0.2781(5) 0.8151(4) 0.8484(3) 0.0222(10) Uani 1 1 d .
H25 H 0.3147 0.8571 0.8074 0.027 Uiso 1 1 calc R
C26 C 0.6504(5) 0.6192(4) 0.8790(3) 0.0180(10) Uani 1 1 d .
C27 C 0.5910(6) 0.6962(5) 0.9472(3) 0.0283(12) Uani 1 1 d .
H27 H 0.4903 0.7419 0.9582 0.034 Uiso 1 1 calc R
C28 C 0.6774(6) 0.7074(5) 0.9995(3) 0.0334(13) Uani 1 1 d .
H28 H 0.6355 0.7604 1.0462 0.040 Uiso 1 1 calc R
C29 C 0.8247(6) 0.6412(5) 0.9840(3) 0.0271(11) Uani 1 1 d .
H29 H 0.8841 0.6503 1.0191 0.033 Uiso 1 1 calc R
C30 C 0.8841(6) 0.5622(4) 0.9173(3) 0.0240(11) Uani 1 1 d .
H30 H 0.9845 0.5155 0.9071 0.029 Uiso 1 1 calc R
C31 C 0.7988(5) 0.5507(4) 0.8653(3) 0.0193(10) Uani 1 1 d .
H31 H 0.8408 0.4958 0.8197 0.023 Uiso 1 1 calc R
C32 C 0.5427(5) 0.4709(4) 0.7958(3) 0.0183(10) Uani 1 1 d .
C33 C 0.6252(5) 0.3772(4) 0.8383(3) 0.0219(10) Uani 1 1 d .
H33 H 0.6841 0.3889 0.8727 0.026 Uiso 1 1 calc R
C34 C 0.6198(7) 0.2666(5) 0.8297(4) 0.0331(13) Uani 1 1 d .
H34 H 0.6779 0.2018 0.8567 0.040 Uiso 1 1 calc R
C35 C 0.5302(7) 0.2513(5) 0.7820(4) 0.0335(13) Uani 1 1 d .
H35 H 0.5247 0.1763 0.7775 0.040 Uiso 1 1 calc R
C36 C 0.4475(6) 0.3447(5) 0.7402(3) 0.0251(11) Uani 1 1 d .
H36 H 0.3853 0.3337 0.7077 0.030 Uiso 1 1 calc R
C37 C 0.4565(5) 0.4534(4) 0.7461(3) 0.0206(10) Uani 1 1 d .
H37 H 0.4031 0.5165 0.7160 0.025 Uiso 1 1 calc R
P2 P 0.10800(15) 0.20176(13) 0.78333(8) 0.0276(3) Uani 1 1 d .
F1 F 0.2107(5) 0.1107(4) 0.8376(3) 0.0658(13) Uani 1 1 d .
F2 F 0.1106(5) 0.0916(4) 0.7330(2) 0.0559(11) Uani 1 1 d .
F3 F 0.2460(3) 0.1991(3) 0.7197(2) 0.0335(7) Uani 1 1 d .
F4 F 0.0087(4) 0.2901(4) 0.7280(2) 0.0528(10) Uani 1 1 d .
F5 F -0.0292(5) 0.2006(5) 0.8451(2) 0.0741(15) Uani 1 1 d .
F6 F 0.1088(5) 0.3081(4) 0.8335(3) 0.0706(14) Uani 1 1 d .
O41 O 0.3930(19) 0.9971(13) -0.0614(8) 0.210(6) Uani 1 1 d DU
H41 H 0.39(3) 1.066(6) -0.072(5) 0.315 Uiso 1 1 d D
C41 C 0.3247(17) 0.9896(13) 0.0227(8) 0.140(5) Uani 1 1 d DU
H41A H 0.2666 0.9419 0.0229 0.210 Uiso 1 1 calc R
H41B H 0.2626 1.0689 0.0457 0.210 Uiso 1 1 calc R
H41C H 0.3992 0.9530 0.0559 0.210 Uiso 1 1 calc R
O42 O 0.8665(5) 1.0287(4) 0.7027(3) 0.0509(12) Uani 1 1 d D
H42 H 0.906(8) 1.061(7) 0.729(5) 0.076 Uiso 1 1 d D
C42 C 0.9662(6) 0.9601(5) 0.6309(3) 0.0402(14) Uani 1 1 d D
H42A H 0.9766 1.0134 0.5874 0.060 Uiso 1 1 calc R
H42B H 0.9286 0.9053 0.6115 0.060 Uiso 1 1 calc R
H42C H 1.0604 0.9157 0.6457 0.060 Uiso 1 1 calc R

loop_
_atom_site_aniso_label
_atom_site_aniso_U_11
_atom_site_aniso_U_22
_atom_site_aniso_U_33
_atom_site_aniso_U_23
_atom_site_aniso_U_13
_atom_site_aniso_U_12
Ru1 0.00935(19) 0.0138(2) 0.0137(2) 0.00202(13) -0.00182(13) -0.00420(14)
P1 0.0122(6) 0.0166(6) 0.0153(6) 0.0030(4) -0.0022(4) -0.0054(5)
Cl1 0.0118(5) 0.0195(5) 0.0189(5) 0.0028(4) -0.0038(4) -0.0054(4)
N1 0.0116(19) 0.0152(19) 0.0174(19) 0.0027(15) -0.0004(15) -0.0031(15)
N2 0.0119(19) 0.020(2) 0.019(2) 0.0036(16) -0.0053(15) -0.0072(16)
N3 0.0104(18) 0.0171(19) 0.019(2) 0.0023(15) 0.0002(15) -0.0068(15)
O1 0.0140(16) 0.0164(16) 0.0207(17) 0.0020(13) -0.0036(13) -0.0063(13)
O2 0.0249(19) 0.0287(19) 0.0167(17) 0.0012(14) -0.0004(14) -0.0157(15)
C1 0.021(3) 0.022(2) 0.019(2) 0.0032(19) -0.003(2) -0.008(2)
C2 0.015(2) 0.028(3) 0.023(3) 0.003(2) -0.002(2) -0.004(2)
C3 0.017(3) 0.035(3) 0.029(3) 0.006(2) -0.008(2) -0.014(2)
C4 0.022(3) 0.025(3) 0.021(2) 0.002(2) -0.006(2) -0.013(2)
C5 0.018(2) 0.018(2) 0.016(2) 0.0063(18) -0.0030(18) -0.0063(19)
C6 0.019(2) 0.023(3) 0.021(2) -0.0004(19) -0.007(2) -0.009(2)
C7 0.017(2) 0.016(2) 0.022(2) 0.0041(19) -0.0044(19) -0.0030(19)
C8 0.014(2) 0.019(2) 0.023(2) 0.0033(19) -0.0062(19) -0.0087(19)
C9 0.022(3) 0.020(2) 0.026(3) 0.006(2) -0.011(2) -0.010(2)
C10 0.026(3) 0.027(3) 0.028(3) 0.011(2) -0.011(2) -0.016(2)
C11 0.020(2) 0.029(3) 0.018(2) 0.007(2) -0.0048(19) -0.013(2)
C12 0.013(2) 0.025(2) 0.018(2) 0.0007(19) -0.0045(18) -0.0096(19)
C13 0.017(2) 0.025(3) 0.020(2) -0.0007(19) 0.0024(19) -0.010(2)
C14 0.017(2) 0.025(2) 0.018(2) 0.0023(19) -0.0037(19) -0.012(2)
C15 0.011(2) 0.024(2) 0.017(2) 0.0001(19) -0.0006(18) -0.0096(19)
C16 0.017(2) 0.028(3) 0.021(2) -0.003(2) -0.0013(19) -0.011(2)
C17 0.018(3) 0.023(3) 0.032(3) -0.006(2) 0.003(2) -0.010(2)
C18 0.014(2) 0.019(2) 0.028(3) 0.002(2) 0.0002(19) -0.0045(19)
C19 0.012(2) 0.022(2) 0.018(2) 0.0043(19) -0.0017(18) -0.0076(19)
C20 0.013(2) 0.024(2) 0.016(2) 0.0007(19) -0.0030(18) -0.0068(19)
C21 0.021(3) 0.028(3) 0.020(2) 0.004(2) -0.004(2) -0.010(2)
C22 0.021(3) 0.038(3) 0.020(2) 0.007(2) 0.000(2) -0.015(2)
C23 0.016(2) 0.037(3) 0.022(3) -0.001(2) 0.000(2) -0.007(2)
C24 0.016(3) 0.028(3) 0.029(3) 0.003(2) -0.003(2) -0.002(2)
C25 0.019(2) 0.026(3) 0.020(2) 0.002(2) 0.0001(19) -0.009(2)
C26 0.018(2) 0.021(2) 0.017(2) 0.0059(18) -0.0053(19) -0.009(2)
C27 0.020(3) 0.034(3) 0.027(3) -0.002(2) -0.005(2) -0.007(2)
C28 0.031(3) 0.044(3) 0.022(3) -0.006(2) -0.009(2) -0.007(3)
C29 0.026(3) 0.036(3) 0.027(3) 0.009(2) -0.015(2) -0.016(2)
C30 0.020(3) 0.026(3) 0.027(3) 0.011(2) -0.010(2) -0.008(2)
C31 0.019(2) 0.020(2) 0.020(2) 0.0053(19) -0.0045(19) -0.008(2)
C32 0.016(2) 0.019(2) 0.020(2) 0.0019(19) 0.0012(19) -0.0091(19)
C33 0.022(3) 0.026(3) 0.026(3) 0.008(2) -0.012(2) -0.015(2)
C34 0.040(3) 0.024(3) 0.042(3) 0.014(2) -0.014(3) -0.017(3)
C35 0.041(3) 0.027(3) 0.041(3) 0.006(2) -0.011(3) -0.021(3)
C36 0.030(3) 0.029(3) 0.021(3) 0.001(2) -0.004(2) -0.016(2)
C37 0.018(2) 0.024(3) 0.019(2) 0.0023(19) -0.0009(19) -0.008(2)
P2 0.0236(7) 0.0302(7) 0.0198(7) -0.0017(5) -0.0026(5) -0.0006(6)
F1 0.064(3) 0.058(3) 0.047(2) 0.024(2) -0.013(2) 0.007(2)
F2 0.069(3) 0.061(3) 0.049(2) -0.0130(19) 0.017(2) -0.050(2)
F3 0.0244(16) 0.0276(16) 0.048(2) 0.0069(14) -0.0051(14) -0.0108(13)
F4 0.033(2) 0.069(3) 0.041(2) 0.0129(19) -0.0183(17) 0.0011(18)
F5 0.041(2) 0.111(4) 0.038(2) 0.007(2) 0.0198(19) -0.006(2)
F6 0.085(3) 0.052(3) 0.059(3) -0.028(2) -0.030(2) 0.000(2)
O41 0.209(9) 0.209(9) 0.207(9) -0.001(8) -0.042(8) -0.073(8)
C41 0.143(9) 0.133(8) 0.143(9) -0.027(7) 0.011(7) -0.065(7)
O42 0.045(3) 0.039(3) 0.064(3) -0.001(2) 0.001(2) -0.016(2)
C42 0.033(3) 0.050(4) 0.040(3) 0.011(3) -0.008(3) -0.019(3)

loop_
_atom_type_symbol
_atom_type_description
_atom_type_scat_dispersion_real
_atom_type_scat_dispersion_imag
_atom_type_scat_source
C C 0.0033 0.0016 'International Tables Vol C Tables 4.2.6.8 and 6.1.1.4'
H H 0.0000 0.0000 'International Tables Vol C Tables 4.2.6.8 and 6.1.1.4'
N N 0.0061 0.0033 'International Tables Vol C Tables 4.2.6.8 and 6.1.1.4'
O O 0.0106 0.0060 'International Tables Vol C Tables 4.2.6.8 and 6.1.1.4'
F F 0.0171 0.0103 'International Tables Vol C Tables 4.2.6.8 and 6.1.1.4'
P P 0.1023 0.0942 'International Tables Vol C Tables 4.2.6.8 and 6.1.1.4'
Cl Cl 0.1484 0.1585 'International Tables Vol C Tables 4.2.6.8 and 6.1.1.4'
Ru Ru -1.2594 0.8363 'International Tables Vol C Tables 4.2.6.8 and 6.1.1.4'

loop_
_geom_angle_atom_site_label_1
_geom_angle_atom_site_label_2
_geom_angle_atom_site_label_3
_geom_angle
N1 Ru1 N3 97.28(15)
N1 Ru1 O1 80.04(13)
N3 Ru1 O1 176.88(13)
N1 Ru1 N2 84.05(14)
N3 Ru1 N2 101.78(14)
O1 Ru1 N2 76.44(13)
N1 Ru1 P1 95.31(11)
N3 Ru1 P1 94.11(10)
O1 Ru1 P1 87.75(9)
N2 Ru1 P1 164.06(11)
N1 Ru1 Cl1 172.79(11)
N3 Ru1 Cl1 88.90(11)
O1 Ru1 Cl1 93.67(9)
N2 Ru1 Cl1 91.08(10)
P1 Ru1 Cl1 87.91(4)
C32 P1 C26 106.4(2)
C32 P1 C20 99.0(2)
C26 P1 C20 100.8(2)
C32 P1 Ru1 118.70(15)
C26 P1 Ru1 111.63(15)
C20 P1 Ru1 118.05(16)
C5 N1 C1 117.6(4)
C5 N1 Ru1 115.5(3)
C1 N1 Ru1 126.9(3)
C12 N2 C8 116.5(4)
C12 N2 Ru1 132.8(3)
C8 N2 Ru1 110.4(3)
C19 N3 C15 115.5(4)
C19 N3 Ru1 119.0(3)
C15 N3 Ru1 125.4(3)
C7 O1 C6 114.1(3)
C7 O1 Ru1 107.9(3)
C6 O1 Ru1 113.6(3)
C13 O2 C14 112.6(3)
N1 C1 C2 123.0(5)
C1 C2 C3 119.0(5)
C4 C3 C2 118.7(5)
C3 C4 C5 119.4(5)
N1 C5 C4 122.3(4)
N1 C5 C6 118.5(4)
C4 C5 C6 119.2(4)
O1 C6 C5 111.9(4)
O1 C7 C8 109.4(4)
N2 C8 C9 123.6(4)
N2 C8 C7 115.9(4)
C9 C8 C7 120.4(4)
C10 C9 C8 118.9(5)
C9 C10 C11 118.2(4)
C12 C11 C10 120.1(5)
N2 C12 C11 122.7(4)
N2 C12 C13 118.3(4)
C11 C12 C13 118.9(4)
O2 C13 C12 111.2(4)
O2 C14 C15 108.9(4)
N3 C15 C16 122.0(4)
N3 C15 C14 120.7(4)
C16 C15 C14 116.9(4)
C17 C16 C15 121.0(5)
C18 C17 C16 117.6(5)
C17 C18 C19 118.9(5)
N3 C19 C18 124.8(4)
C25 C20 C21 119.0(4)
C25 C20 P1 122.6(4)
C21 C20 P1 118.2(4)
C22 C21 C20 120.4(5)
C21 C22 C23 120.7(5)
C24 C23 C22 119.4(5)
C23 C24 C25 120.4(5)
C20 C25 C24 120.1(5)
C27 C26 C31 118.5(5)
C27 C26 P1 121.0(4)
C31 C26 P1 120.1(4)
C26 C27 C28 120.6(5)
C27 C28 C29 120.2(5)
C30 C29 C28 119.5(5)
C31 C30 C29 120.4(5)
C30 C31 C26 120.7(5)
C37 C32 C33 120.1(4)
C37 C32 P1 116.7(4)
C33 C32 P1 123.2(4)
C34 C33 C32 119.3(5)
C35 C34 C33 120.0(5)
C34 C35 C36 120.6(5)
C37 C36 C35 119.6(5)
C36 C37 C32 120.4(5)
F6 P2 F4 90.4(2)
F6 P2 F5 91.1(3)
F4 P2 F5 90.8(2)
F6 P2 F3 90.9(2)
F4 P2 F3 89.3(2)
F5 P2 F3 178.1(3)
F6 P2 F1 90.4(3)
F4 P2 F1 178.8(2)
F5 P2 F1 90.0(2)
F3 P2 F1 89.8(2)
F6 P2 F2 178.6(3)
F4 P2 F2 90.9(2)
F5 P2 F2 89.4(3)
F3 P2 F2 88.65(19)
F1 P2 F2 88.3(3)

loop_
_geom_bond_atom_site_label_1
_geom_bond_atom_site_label_2
_geom_bond_distance
Ru1 N1 2.070(4)
Ru1 N3 2.103(4)
Ru1 O1 2.109(3)
Ru1 N2 2.245(4)
Ru1 P1 2.3181(12)
Ru1 Cl1 2.4284(12)
P1 C32 1.835(5)
P1 C26 1.837(5)
P1 C20 1.843(5)
N1 C5 1.343(6)
N1 C1 1.351(6)
N2 C12 1.356(6)
N2 C8 1.359(6)
N3 C19 1.356(6)
N3 C15 1.363(6)
O1 C7 1.448(5)
O1 C6 1.449(6)
O2 C13 1.430(6)
O2 C14 1.440(6)
C1 C2 1.379(7)
C2 C3 1.383(7)
C3 C4 1.380(7)
C4 C5 1.389(7)
C5 C6 1.499(7)
C7 C8 1.493(7)
C8 C9 1.386(7)
C9 C10 1.384(7)
C10 C11 1.386(7)
C11 C12 1.382(7)
C12 C13 1.511(7)
C14 C15 1.505(6)
C15 C16 1.387(7)
C16 C17 1.379(7)
C17 C18 1.377(7)
C18 C19 1.378(7)
C20 C25 1.391(7)
C20 C21 1.391(7)
C21 C22 1.383(7)
C22 C23 1.385(8)
C23 C24 1.381(7)
C24 C25 1.400(7)
C26 C27 1.385(7)
C26 C31 1.403(7)
C27 C28 1.387(8)
C28 C29 1.388(8)
C29 C30 1.381(8)
C30 C31 1.376(7)
C32 C37 1.384(7)
C32 C33 1.401(7)
C33 C34 1.393(7)
C34 C35 1.379(8)
C35 C36 1.392(8)
C36 C37 1.381(7)
P2 F6 1.572(4)
P2 F4 1.577(4)
P2 F5 1.584(4)
P2 F3 1.590(3)
P2 F1 1.597(4)
P2 F2 1.599(4)
O41 C41 1.4602(11)
O42 C42 1.4593(10)

loop_
_geom_torsion_atom_site_label_1
_geom_torsion_atom_site_label_2
_geom_torsion_atom_site_label_3
_geom_torsion_atom_site_label_4
_geom_torsion
N1 Ru1 P1 C32 -107.3(2)
N3 Ru1 P1 C32 -9.5(2)
O1 Ru1 P1 C32 173.0(2)
N2 Ru1 P1 C32 165.8(4)
Cl1 Ru1 P1 C32 79.21(18)
N1 Ru1 P1 C26 17.1(2)
N3 Ru1 P1 C26 114.8(2)
O1 Ru1 P1 C26 -62.69(19)
N2 Ru1 P1 C26 -69.8(4)
Cl1 Ru1 P1 C26 -156.45(17)
N1 Ru1 P1 C20 133.2(2)
N3 Ru1 P1 C20 -129.1(2)
O1 Ru1 P1 C20 53.44(19)
N2 Ru1 P1 C20 46.3(4)
Cl1 Ru1 P1 C20 -40.31(18)
N3 Ru1 N1 C5 -178.4(3)
O1 Ru1 N1 C5 3.2(3)
N2 Ru1 N1 C5 80.4(3)
P1 Ru1 N1 C5 -83.6(3)
N3 Ru1 N1 C1 2.5(4)
O1 Ru1 N1 C1 -175.8(4)
N2 Ru1 N1 C1 -98.6(4)
P1 Ru1 N1 C1 97.4(4)
N1 Ru1 N2 C12 76.3(4)
N3 Ru1 N2 C12 -19.9(4)
O1 Ru1 N2 C12 157.5(4)
P1 Ru1 N2 C12 164.8(3)
Cl1 Ru1 N2 C12 -109.0(4)
N1 Ru1 N2 C8 -97.5(3)
N3 Ru1 N2 C8 166.3(3)
O1 Ru1 N2 C8 -16.3(3)
P1 Ru1 N2 C8 -9.0(6)
Cl1 Ru1 N2 C8 77.2(3)
N1 Ru1 N3 C19 56.3(3)
N2 Ru1 N3 C19 141.7(3)
P1 Ru1 N3 C19 -39.6(3)
Cl1 Ru1 N3 C19 -127.4(3)
N1 Ru1 N3 C15 -128.1(3)
N2 Ru1 N3 C15 -42.7(4)
P1 Ru1 N3 C15 136.0(3)
Cl1 Ru1 N3 C15 48.1(3)
N1 Ru1 O1 C7 121.3(3)
N2 Ru1 O1 C7 35.1(3)
P1 Ru1 O1 C7 -142.9(3)
Cl1 Ru1 O1 C7 -55.1(3)
N1 Ru1 O1 C6 -6.2(3)
N2 Ru1 O1 C6 -92.4(3)
P1 Ru1 O1 C6 89.6(3)
Cl1 Ru1 O1 C6 177.4(3)
C5 N1 C1 C2 1.9(7)
Ru1 N1 C1 C2 -179.1(3)
N1 C1 C2 C3 -0.9(7)
C1 C2 C3 C4 -0.5(7)
C2 C3 C4 C5 0.9(7)
C1 N1 C5 C4 -1.4(6)
Ru1 N1 C5 C4 179.4(3)
C1 N1 C5 C6 179.5(4)
Ru1 N1 C5 C6 0.3(5)
C3 C4 C5 N1 0.0(7)
C3 C4 C5 C6 179.1(4)
C7 O1 C6 C5 -116.3(4)
Ru1 O1 C6 C5 7.9(5)
N1 C5 C6 O1 -5.6(6)
C4 C5 C6 O1 175.3(4)
C6 O1 C7 C8 78.3(5)
Ru1 O1 C7 C8 -49.0(4)
C12 N2 C8 C9 1.5(7)
Ru1 N2 C8 C9 176.5(4)
C12 N2 C8 C7 179.2(4)
Ru1 N2 C8 C7 -5.8(5)
O1 C7 C8 N2 36.4(5)
O1 C7 C8 C9 -145.8(4)
N2 C8 C9 C10 -0.7(7)
C7 C8 C9 C10 -178.3(4)
C8 C9 C10 C11 0.0(7)
C9 C10 C11 C12 -0.3(7)
C8 N2 C12 C11 -1.8(6)
Ru1 N2 C12 C11 -175.3(3)
C8 N2 C12 C13 -178.8(4)
Ru1 N2 C12 C13 7.7(6)
C10 C11 C12 N2 1.2(7)
C10 C11 C12 C13 178.2(4)
C14 O2 C13 C12 -68.7(5)
N2 C12 C13 O2 87.1(5)
C11 C12 C13 O2 -90.0(5)
C13 O2 C14 C15 -69.2(5)
C19 N3 C15 C16 4.0(6)
Ru1 N3 C15 C16 -171.7(3)
C19 N3 C15 C14 -168.1(4)
Ru1 N3 C15 C14 16.2(6)
O2 C14 C15 N3 93.6(5)
O2 C14 C15 C16 -78.9(5)
N3 C15 C16 C17 -1.0(7)
C14 C15 C16 C17 171.4(4)
C15 C16 C17 C18 -2.1(7)
C16 C17 C18 C19 2.1(7)
C15 N3 C19 C18 -4.1(6)
Ru1 N3 C19 C18 171.9(4)
C17 C18 C19 N3 1.0(7)
C32 P1 C20 C25 -149.2(4)
C26 P1 C20 C25 102.0(4)
Ru1 P1 C20 C25 -19.8(5)
C32 P1 C20 C21 36.3(4)
C26 P1 C20 C21 -72.5(4)
Ru1 P1 C20 C21 165.7(3)
C25 C20 C21 C22 0.0(7)
P1 C20 C21 C22 174.7(4)
C20 C21 C22 C23 0.5(8)
C21 C22 C23 C24 -0.4(8)
C22 C23 C24 C25 -0.3(8)
C21 C20 C25 C24 -0.7(7)
P1 C20 C25 C24 -175.2(4)
C23 C24 C25 C20 0.9(8)
C32 P1 C26 C27 -121.3(4)
C20 P1 C26 C27 -18.5(5)
Ru1 P1 C26 C27 107.7(4)
C32 P1 C26 C31 66.6(4)
C20 P1 C26 C31 169.4(4)
Ru1 P1 C26 C31 -64.4(4)
C31 C26 C27 C28 1.6(8)
P1 C26 C27 C28 -170.7(4)
C26 C27 C28 C29 0.1(9)
C27 C28 C29 C30 -1.6(9)
C28 C29 C30 C31 1.4(8)
C29 C30 C31 C26 0.2(7)
C27 C26 C31 C30 -1.8(7)
P1 C26 C31 C30 170.6(4)
C26 P1 C32 C37 174.0(4)
C20 P1 C32 C37 69.9(4)
Ru1 P1 C32 C37 -59.1(4)
C26 P1 C32 C33 -6.6(5)
C20 P1 C32 C33 -110.8(4)
Ru1 P1 C32 C33 120.2(4)
C37 C32 C33 C34 0.4(7)
P1 C32 C33 C34 -178.9(4)
C32 C33 C34 C35 -2.3(8)
C33 C34 C35 C36 1.9(9)
C34 C35 C36 C37 0.5(8)
C35 C36 C37 C32 -2.5(8)
C33 C32 C37 C36 2.0(7)
P1 C32 C37 C36 -178.6(4)
